data_4037460
loop_
_publ_author_name
'Bailey, William F.'
'Lambert, Kyle M.'
'Stempel, Zachary D.'
'Wiberg, Kenneth B.'
'Mercado, Brandon Q.'

_publ_section_title
;
 Controlling the Conformational Energy of a Phenyl Group by Tuning the
 Strength of a Nonclassical CH&#x00B7;&#x00B7;&#x00B7;O Hydrogen Bond: The
 Case of 5-Phenyl-1,3-dioxane.
;
_journal_issue 24
_journal_name_full 'The Journal of organic chemistry'
_journal_page_first 12116
_journal_page_last 12127
_journal_paper_doi 10.1021/acs.joc.6b02428
_journal_volume 81
_journal_year 2016
_chemical_formula_moiety 'C13 H19 N O2'
_chemical_formula_sum 'C13 H19 N O2'
_chemical_formula_weight 221.29
_space_group_crystal_system monoclinic
_space_group_IT_number 14
_space_group_name_Hall '-P 2ybc'
_space_group_name_H-M_alt 'P 1 21/c 1'
_atom_sites_solution_hydrogens geom
_atom_sites_solution_primary direct
_atom_sites_solution_secondary difmap
_audit_creation_method SHELXL-2014/7
_cell_angle_alpha 90
_cell_angle_beta 92.757(7)
_cell_angle_gamma 90
_cell_formula_units_Z 4
_cell_length_a 19.1093(13)
_cell_length_b 5.5821(2)
_cell_length_c 11.6158(4)
_cell_measurement_reflns_used 17731
_cell_measurement_temperature 93(2)
_cell_measurement_theta_max 66.6
_cell_measurement_theta_min 7.0
_cell_volume 1237.62(10)
_computing_cell_refinement 'CrystalClear-SM Expert 2.0 r15 (Rigaku, 2011)'
_computing_data_collection 'CrystalClear-SM Expert 2.0 r15 (Rigaku, 2011)'
_computing_data_reduction 'CrystalClear-SM Expert 2.0 r15 (Rigaku, 2011)'
_computing_molecular_graphics
; 
Dolomanov, O.V.; Bourhis, L.J.; Gildea, R.J.; Howard, J.A.K.; Puschmann, H.,
OLEX2: A complete structure solution, refinement and analysis program
(2009). J. Appl. Cryst., 42, 339-341.
;
_computing_publication_material 'SHELXL-2013/2 (Sheldrick, 2014)'
_computing_structure_refinement 'SHELXL-2014/7 (Sheldrick, 2014)'
_computing_structure_solution 'SHELXT-2014/5 (Sheldrick, 2014)'
_diffrn_ambient_temperature 93(2)
_diffrn_detector_area_resol_mean 22.2
_diffrn_measured_fraction_theta_full 0.999
_diffrn_measured_fraction_theta_max 0.999
_diffrn_measurement_device_type 'Rigaku Saturn 944+ CCD'
_diffrn_measurement_method \w
_diffrn_radiation_type CuK\a
_diffrn_radiation_wavelength 1.54178
_diffrn_reflns_av_R_equivalents 0.0755
_diffrn_reflns_av_unetI/netI 0.0413
_diffrn_reflns_Laue_measured_fraction_full 0.999
_diffrn_reflns_Laue_measured_fraction_max 0.999
_diffrn_reflns_limit_h_max 21
_diffrn_reflns_limit_h_min -22
_diffrn_reflns_limit_k_max 6
_diffrn_reflns_limit_k_min -6
_diffrn_reflns_limit_l_max 13
_diffrn_reflns_limit_l_min -13
_diffrn_reflns_number 26885
_diffrn_reflns_point_group_measured_fraction_full 0.999
_diffrn_reflns_point_group_measured_fraction_max 0.999
_diffrn_reflns_theta_full 66.580
_diffrn_reflns_theta_max 66.580
_diffrn_reflns_theta_min 6.959
_diffrn_source 'Sealed Tube'
_exptl_absorpt_coefficient_mu 0.634
_exptl_absorpt_correction_T_max 0.975
_exptl_absorpt_correction_T_min 0.766
_exptl_absorpt_correction_type multi-scan
_exptl_absorpt_process_details 'Jacobson, R. (1998) Private Communication'
_exptl_crystal_colour Colorless
_exptl_crystal_density_diffrn 1.188
_exptl_crystal_density_method 'not measured'
_exptl_crystal_description Block
_exptl_crystal_F_000 480
_exptl_crystal_size_max 0.180
_exptl_crystal_size_mid 0.080
_exptl_crystal_size_min 0.040
_refine_diff_density_max 0.173
_refine_diff_density_min -0.155
_refine_diff_density_rms 0.032
_refine_ls_extinction_method none
_refine_ls_goodness_of_fit_ref 1.094
_refine_ls_hydrogen_treatment constr
_refine_ls_matrix_type full
_refine_ls_number_parameters 148
_refine_ls_number_reflns 2179
_refine_ls_number_restraints 0
_refine_ls_restrained_S_all 1.094
_refine_ls_R_factor_all 0.0350
_refine_ls_R_factor_gt 0.0326
_refine_ls_shift/su_max 0.001
_refine_ls_shift/su_mean 0.000
_refine_ls_structure_factor_coef Fsqd
_refine_ls_weighting_details 'w=1/[\s^2^(Fo^2^)+(0.0397P)^2^+0.2435P] where P=(Fo^2^+2Fc^2^)/3'
_refine_ls_weighting_scheme calc
_refine_ls_wR_factor_gt 0.0879
_refine_ls_wR_factor_ref 0.0895
_reflns_Friedel_coverage 0.000
_reflns_number_gt 1957
_reflns_number_total 2179
_reflns_threshold_expression 'I > 2\s(I)'
_cod_data_source_file jo6b02428_si_002.cif
_cod_data_source_block 007-15080
_cod_original_sg_symbol_H-M 'P 21/c'
_cod_database_code 4037460
_shelx_shelxl_version_number 2014/7
_shelx_space_group_comment
; 
The symmetry employed for this shelxl refinement is uniquely defined 
by the following loop, which should always be used as a source of 
symmetry information in preference to the above space-group names. 
They are only intended as comments. 
;
_shelx_estimated_absorpt_t_min 0.894
_shelx_estimated_absorpt_t_max 0.975

loop_
_space_group_symop_operation_xyz
'x, y, z'
'-x, y+1/2, -z+1/2'
'-x, -y, -z'
'x, -y-1/2, z-1/2'

loop_
_atom_site_label
_atom_site_type_symbol
_atom_site_fract_x
_atom_site_fract_y
_atom_site_fract_z
_atom_site_U_iso_or_equiv
_atom_site_adp_type
_atom_site_occupancy
_atom_site_site_symmetry_order
_atom_site_calc_flag
_atom_site_refinement_flags_posn
_atom_site_refinement_flags_adp
O1 O 0.78638(4) 0.53760(13) 0.21660(6) 0.0239(2) Uani 1 1 d . .
O3 O 0.77434(4) 0.22017(13) 0.34486(6) 0.0241(2) Uani 1 1 d . .
N1 N 0.59548(5) 0.61453(16) 0.20338(7) 0.0243(2) Uani 1 1 d . .
C2 C 0.82153(5) 0.35343(19) 0.28021(9) 0.0233(3) Uani 1 1 d . .
H2 H 0.8448 0.2437 0.2257 0.028 Uiso 1 1 calc R U
C4 C 0.72092(6) 0.10926(19) 0.27266(10) 0.0265(3) Uani 1 1 d . .
H4A H 0.6881 0.0216 0.3209 0.032 Uiso 1 1 calc R U
H4B H 0.7425 -0.0076 0.2209 0.032 Uiso 1 1 calc R U
C5 C 0.68082(6) 0.29774(19) 0.20089(9) 0.0235(3) Uani 1 1 d . .
H5 H 0.6497 0.2127 0.1425 0.028 Uiso 1 1 calc R U
C6 C 0.73481(6) 0.4420(2) 0.13632(9) 0.0254(3) Uani 1 1 d . .
H6A H 0.7576 0.3371 0.0805 0.030 Uiso 1 1 calc R U
H6B H 0.7111 0.5741 0.0930 0.030 Uiso 1 1 calc R U
C7 C 0.63571(5) 0.46509(19) 0.26837(9) 0.0216(2) Uani 1 1 d . .
C8 C 0.63595(6) 0.4709(2) 0.38791(9) 0.0282(3) Uani 1 1 d . .
H8 H 0.6647 0.3635 0.4325 0.034 Uiso 1 1 calc R U
C9 C 0.59385(6) 0.6345(2) 0.44142(9) 0.0317(3) Uani 1 1 d . .
H9 H 0.5936 0.6411 0.5231 0.038 Uiso 1 1 calc R U
C10 C 0.55240(6) 0.7876(2) 0.37517(9) 0.0291(3) Uani 1 1 d . .
H10 H 0.5230 0.9015 0.4097 0.035 Uiso 1 1 calc R U
C11 C 0.55490(6) 0.7704(2) 0.25676(9) 0.0272(3) Uani 1 1 d . .
H11 H 0.5262 0.8752 0.2107 0.033 Uiso 1 1 calc R U
C12 C 0.87705(6) 0.46581(19) 0.36156(10) 0.0262(3) Uani 1 1 d . .
C13 C 0.84336(6) 0.6331(2) 0.44767(9) 0.0297(3) Uani 1 1 d . .
H13A H 0.8194 0.7644 0.4059 0.045 Uiso 1 1 calc R U
H13B H 0.8797 0.6988 0.5010 0.045 Uiso 1 1 calc R U
H13C H 0.8094 0.5431 0.4911 0.045 Uiso 1 1 calc R U
C14 C 0.92794(6) 0.6061(2) 0.28916(11) 0.0343(3) Uani 1 1 d . .
H14A H 0.9476 0.4990 0.2322 0.051 Uiso 1 1 calc R U
H14B H 0.9659 0.6713 0.3396 0.051 Uiso 1 1 calc R U
H14C H 0.9029 0.7377 0.2494 0.051 Uiso 1 1 calc R U
C15 C 0.91677(6) 0.2644(2) 0.42652(11) 0.0342(3) Uani 1 1 d . .
H15A H 0.8847 0.1787 0.4753 0.051 Uiso 1 1 calc R U
H15B H 0.9552 0.3332 0.4747 0.051 Uiso 1 1 calc R U
H15C H 0.9358 0.1527 0.3710 0.051 Uiso 1 1 calc R U

loop_
_atom_site_aniso_label
_atom_site_aniso_U_11
_atom_site_aniso_U_22
_atom_site_aniso_U_33
_atom_site_aniso_U_23
_atom_site_aniso_U_13
_atom_site_aniso_U_12
O1 0.0253(4) 0.0234(4) 0.0231(4) 0.0012(3) 0.0019(3) -0.0005(3)
O3 0.0227(4) 0.0226(4) 0.0270(4) 0.0020(3) 0.0003(3) -0.0033(3)
N1 0.0229(5) 0.0291(5) 0.0209(4) 0.0022(4) 0.0027(4) 0.0003(4)
C2 0.0232(6) 0.0206(5) 0.0263(5) 0.0005(4) 0.0051(4) 0.0013(4)
C4 0.0249(6) 0.0229(6) 0.0316(6) -0.0027(5) -0.0002(5) -0.0027(4)
C5 0.0247(6) 0.0250(6) 0.0207(5) -0.0036(4) 0.0002(4) -0.0015(4)
C6 0.0265(6) 0.0309(6) 0.0190(5) -0.0029(4) 0.0029(4) 0.0017(5)
C7 0.0196(5) 0.0244(5) 0.0209(5) 0.0001(4) 0.0013(4) -0.0045(4)
C8 0.0284(6) 0.0358(6) 0.0203(5) 0.0019(5) -0.0002(4) 0.0032(5)
C9 0.0324(6) 0.0442(7) 0.0186(5) -0.0040(5) 0.0030(5) 0.0006(5)
C10 0.0262(6) 0.0324(6) 0.0292(6) -0.0057(5) 0.0067(5) 0.0006(5)
C11 0.0248(6) 0.0289(6) 0.0281(6) 0.0033(5) 0.0041(5) 0.0025(4)
C12 0.0248(6) 0.0227(6) 0.0310(6) 0.0001(5) 0.0009(5) -0.0019(4)
C13 0.0362(7) 0.0246(6) 0.0283(6) -0.0010(5) -0.0005(5) -0.0031(5)
C14 0.0290(6) 0.0334(6) 0.0407(7) 0.0002(5) 0.0043(5) -0.0071(5)
C15 0.0293(7) 0.0278(6) 0.0446(7) 0.0011(5) -0.0073(5) -0.0017(5)

loop_
_atom_type_symbol
_atom_type_description
_atom_type_scat_dispersion_real
_atom_type_scat_dispersion_imag
_atom_type_scat_source
C C 0.0181 0.0091 'International Tables Vol C Tables 4.2.6.8 and 6.1.1.4'
H H 0.0000 0.0000 'International Tables Vol C Tables 4.2.6.8 and 6.1.1.4'
N N 0.0311 0.0180 'International Tables Vol C Tables 4.2.6.8 and 6.1.1.4'
O O 0.0492 0.0322 'International Tables Vol C Tables 4.2.6.8 and 6.1.1.4'

loop_
_geom_angle_atom_site_label_1
_geom_angle_atom_site_label_2
_geom_angle_atom_site_label_3
_geom_angle
C2 O1 C6 111.38(8)
C2 O3 C4 111.84(8)
C11 N1 C7 118.21(9)
O3 C2 O1 111.15(8)
O3 C2 C12 109.32(8)
O1 C2 C12 108.89(8)
O3 C2 H2 109.2
O1 C2 H2 109.2
C12 C2 H2 109.2
O3 C4 C5 110.32(8)
O3 C4 H4A 109.6
C5 C4 H4A 109.6
O3 C4 H4B 109.6
C5 C4 H4B 109.6
H4A C4 H4B 108.1
C7 C5 C4 115.21(8)
C7 C5 C6 110.02(8)
C4 C5 C6 107.31(9)
C7 C5 H5 108.0
C4 C5 H5 108.0
C6 C5 H5 108.0
O1 C6 C5 109.66(8)
O1 C6 H6A 109.7
C5 C6 H6A 109.7
O1 C6 H6B 109.7
C5 C6 H6B 109.7
H6A C6 H6B 108.2
N1 C7 C8 121.49(10)
N1 C7 C5 114.65(9)
C8 C7 C5 123.85(10)
C9 C8 C7 119.36(11)
C9 C8 H8 120.3
C7 C8 H8 120.3
C10 C9 C8 119.35(10)
C10 C9 H9 120.3
C8 C9 H9 120.3
C9 C10 C11 117.87(10)
C9 C10 H10 121.1
C11 C10 H10 121.1
N1 C11 C10 123.72(11)
N1 C11 H11 118.1
C10 C11 H11 118.1
C2 C12 C14 108.18(9)
C2 C12 C13 110.75(9)
C14 C12 C13 110.15(9)
C2 C12 C15 108.49(9)
C14 C12 C15 109.42(9)
C13 C12 C15 109.81(9)
C12 C13 H13A 109.5
C12 C13 H13B 109.5
H13A C13 H13B 109.5
C12 C13 H13C 109.5
H13A C13 H13C 109.5
H13B C13 H13C 109.5
C12 C14 H14A 109.5
C12 C14 H14B 109.5
H14A C14 H14B 109.5
C12 C14 H14C 109.5
H14A C14 H14C 109.5
H14B C14 H14C 109.5
C12 C15 H15A 109.5
C12 C15 H15B 109.5
H15A C15 H15B 109.5
C12 C15 H15C 109.5
H15A C15 H15C 109.5
H15B C15 H15C 109.5

loop_
_geom_bond_atom_site_label_1
_geom_bond_atom_site_label_2
_geom_bond_distance
O1 C2 1.4164(13)
O1 C6 1.4274(13)
O3 C2 1.4126(12)
O3 C4 1.4306(13)
N1 C11 1.3375(14)
N1 C7 1.3420(14)
C2 C12 1.5217(16)
C2 H2 1.0000
C4 C5 1.5256(15)
C4 H4A 0.9900
C4 H4B 0.9900
C5 C7 1.5150(14)
C5 C6 1.5328(14)
C5 H5 1.0000
C6 H6A 0.9900
C6 H6B 0.9900
C7 C8 1.3887(15)
C8 C9 1.3843(16)
C8 H8 0.9500
C9 C10 1.3751(16)
C9 H9 0.9500
C10 C11 1.3819(16)
C10 H10 0.9500
C11 H11 0.9500
C12 C14 1.5312(15)
C12 C13 1.5328(15)
C12 C15 1.5342(15)
C13 H13A 0.9800
C13 H13B 0.9800
C13 H13C 0.9800
C14 H14A 0.9800
C14 H14B 0.9800
C14 H14C 0.9800
C15 H15A 0.9800
C15 H15B 0.9800
C15 H15C 0.9800

loop_
_geom_torsion_atom_site_label_1
_geom_torsion_atom_site_label_2
_geom_torsion_atom_site_label_3
_geom_torsion_atom_site_label_4
_geom_torsion
C4 O3 C2 O1 59.99(10)
C4 O3 C2 C12 -179.79(8)
C6 O1 C2 O3 -61.12(10)
C6 O1 C2 C12 178.40(8)
C2 O3 C4 C5 -57.61(10)
O3 C4 C5 C7 -68.55(11)
O3 C4 C5 C6 54.34(10)
C2 O1 C6 C5 59.44(10)
C7 C5 C6 O1 70.76(10)
C4 C5 C6 O1 -55.28(10)
C11 N1 C7 C8 -0.28(15)
C11 N1 C7 C5 -179.03(9)
C4 C5 C7 N1 -173.78(9)
C6 C5 C7 N1 64.78(11)
C4 C5 C7 C8 7.50(15)
C6 C5 C7 C8 -113.93(11)
N1 C7 C8 C9 -0.09(17)
C5 C7 C8 C9 178.54(10)
C7 C8 C9 C10 0.27(17)
C8 C9 C10 C11 -0.06(17)
C7 N1 C11 C10 0.51(16)
C9 C10 C11 N1 -0.34(18)
O3 C2 C12 C14 179.25(8)
O1 C2 C12 C14 -59.15(10)
O3 C2 C12 C13 -59.94(11)
O1 C2 C12 C13 61.66(11)
O3 C2 C12 C15 60.64(11)
O1 C2 C12 C15 -177.76(8)
